data_2237618
loop_
_publ_author_name
'Xiang, Jiachen'
'Hu, Tingting'
'Wang, Jungang'

_publ_section_title
;
 Ethyl 2-(4-methylbenzoyl)-2,3-dihydro-1<i>H</i>-indene-2-carboxylate
;
_journal_coeditor_code GG2108
_journal_issue 4
_journal_name_full 'Acta Crystallographica Section E'
_journal_page_first o504
_journal_paper_doi 10.1107/S1600536813005801
_journal_volume 69
_journal_year 2013
_chemical_formula_iupac 'C20 H20 O3'
_chemical_formula_moiety 'C20 H20 O3'
_chemical_formula_sum 'C20 H20 O3'
_chemical_formula_weight 308.37
_chemical_name_systematic
;
Ethyl 2-(4-methylbenzoyl)-2,3-dihydro-1<i>H</i>-indene-2-carboxylate
;
_space_group_IT_number 14
_symmetry_cell_setting monoclinic
_symmetry_space_group_name_Hall '-P 2ybc'
_symmetry_space_group_name_H-M 'P 1 21/c 1'
_atom_sites_solution_hydrogens geom
_atom_sites_solution_primary direct
_atom_sites_solution_secondary difmap
_audit_creation_method SHELXL-97
_cell_angle_alpha 90.00
_cell_angle_beta 93.014(3)
_cell_angle_gamma 90.00
_cell_formula_units_Z 4
_cell_length_a 8.1957(14)
_cell_length_b 6.1287(10)
_cell_length_c 32.995(5)
_cell_measurement_reflns_used 3624
_cell_measurement_temperature 298(2)
_cell_measurement_theta_max 24.46
_cell_measurement_theta_min 2.49
_cell_volume 1655.0(5)
_computing_cell_refinement 'SAINT(Bruker, 2004)'
_computing_data_collection 'APEX2 (Bruker, 2004)'
_computing_data_reduction 'SAINT (Bruker, 2004)'
_computing_molecular_graphics 'SHELXTL (Sheldrick, 2008)'
_computing_publication_material 'SHELXTL (Sheldrick, 2008)'
_computing_structure_refinement 'SHELXL97 (Sheldrick, 2008)'
_computing_structure_solution 'SHELXS97 (Sheldrick, 2008)'
_diffrn_ambient_temperature 298(2)
_diffrn_measured_fraction_theta_full 0.995
_diffrn_measured_fraction_theta_max 0.995
_diffrn_measurement_device_type 'Bruker APEXII CCD'
_diffrn_measurement_method '\f and \w scans'
_diffrn_radiation_monochromator graphite
_diffrn_radiation_source 'fine-focus sealed tube'
_diffrn_radiation_type MoK\a
_diffrn_radiation_wavelength 0.71073
_diffrn_reflns_av_R_equivalents 0.0252
_diffrn_reflns_av_sigmaI/netI 0.0277
_diffrn_reflns_limit_h_max 10
_diffrn_reflns_limit_h_min -10
_diffrn_reflns_limit_k_max 7
_diffrn_reflns_limit_k_min -7
_diffrn_reflns_limit_l_max 36
_diffrn_reflns_limit_l_min -40
_diffrn_reflns_number 11945
_diffrn_reflns_theta_full 26.00
_diffrn_reflns_theta_max 26.00
_diffrn_reflns_theta_min 1.24
_diffrn_standards_number 0
_exptl_absorpt_coefficient_mu 0.082
_exptl_absorpt_correction_T_max 0.9918
_exptl_absorpt_correction_T_min 0.9902
_exptl_absorpt_correction_type multi-scan
_exptl_absorpt_process_details '(SADABS; Sheldrick, 1997)'
_exptl_crystal_colour colourless
_exptl_crystal_density_diffrn 1.238
_exptl_crystal_density_method 'not measured'
_exptl_crystal_description block
_exptl_crystal_F_000 656
_exptl_crystal_size_max 0.12
_exptl_crystal_size_mid 0.10
_exptl_crystal_size_min 0.10
_refine_diff_density_max 0.272
_refine_diff_density_min -0.248
_refine_ls_extinction_method none
_refine_ls_goodness_of_fit_ref 1.090
_refine_ls_hydrogen_treatment constr
_refine_ls_matrix_type full
_refine_ls_number_parameters 210
_refine_ls_number_reflns 3241
_refine_ls_number_restraints 0
_refine_ls_restrained_S_all 1.090
_refine_ls_R_factor_all 0.0673
_refine_ls_R_factor_gt 0.0486
_refine_ls_shift/su_max 0.008
_refine_ls_shift/su_mean 0.000
_refine_ls_structure_factor_coef Fsqd
_refine_ls_weighting_details 'w=1/[\s^2^(Fo^2^)+(0.1176P)^2^+0.1336P] where P=(Fo^2^+2Fc^2^)/3'
_refine_ls_weighting_scheme calc
_refine_ls_wR_factor_gt 0.1631
_refine_ls_wR_factor_ref 0.1867
_reflns_number_gt 2482
_reflns_number_total 3241
_reflns_threshold_expression I>2\s(I)
_cod_data_source_file gg2108.cif
_cod_data_source_block I
_cod_original_sg_symbol_H-M 'P 21/c'
_cod_database_code 2237618
_cod_database_fobs_code 2237618

loop_
_symmetry_equiv_pos_as_xyz
'x, y, z'
'-x, y+1/2, -z+1/2'
'-x, -y, -z'
'x, -y-1/2, z-1/2'

loop_
_atom_site_type_symbol
_atom_site_label
_atom_site_fract_x
_atom_site_fract_y
_atom_site_fract_z
_atom_site_U_iso_or_equiv
_atom_site_adp_type
_atom_site_calc_flag
_atom_site_refinement_flags
_atom_site_occupancy
_atom_site_symmetry_multiplicity
C C1 0.7866(3) 0.2221(4) 0.25704(6) 0.0666(6) Uani d . 1 1
H H1 0.8421 0.2668 0.2809 0.080 Uiso calc R 1 1
C C2 0.8114(3) 0.0156(4) 0.24231(7) 0.0693(6) Uani d . 1 1
H H2 0.8860 -0.0765 0.2559 0.083 Uiso calc R 1 1
C C3 0.7266(2) -0.0567(3) 0.20748(6) 0.0555(5) Uani d . 1 1
H H3 0.7424 -0.1972 0.1978 0.067 Uiso calc R 1 1
C C4 0.6182(2) 0.0832(3) 0.18736(5) 0.0463(4) Uani d . 1 1
C C5 0.5970(2) 0.2939(3) 0.20139(5) 0.0452(4) Uani d . 1 1
C C6 0.6805(2) 0.3627(3) 0.23682(6) 0.0552(5) Uani d . 1 1
H H6 0.6647 0.5027 0.2467 0.066 Uiso calc R 1 1
C C7 0.4828(3) 0.4205(3) 0.17361(7) 0.0626(6) Uani d . 1 1
H H7A 0.5406 0.5355 0.1602 0.075 Uiso calc R 1 1
H H7B 0.3963 0.4854 0.1885 0.075 Uiso calc R 1 1
C C8 0.5092(3) 0.0359(3) 0.15049(7) 0.0655(6) Uani d . 1 1
H H8A 0.4358 -0.0840 0.1556 0.079 Uiso calc R 1 1
H H8B 0.5732 -0.0015 0.1276 0.079 Uiso calc R 1 1
C C9 0.4114(2) 0.2508(3) 0.14203(6) 0.0514(5) Uani d . 1 1
C C10 0.2314(3) 0.2265(3) 0.14927(6) 0.0555(5) Uani d . 1 1
C C11 -0.0233(3) 0.4180(4) 0.14107(7) 0.0726(7) Uani d . 1 1
H H11A -0.0434 0.4237 0.1698 0.087 Uiso calc R 1 1
H H11B -0.0798 0.2922 0.1293 0.087 Uiso calc R 1 1
C C12 -0.0820(3) 0.6211(5) 0.12057(9) 0.0863(8) Uani d . 1 1
H H12A -0.0303 0.7449 0.1336 0.129 Uiso calc R 1 1
H H12B -0.1983 0.6324 0.1222 0.129 Uiso calc R 1 1
H H12C -0.0554 0.6173 0.0926 0.129 Uiso calc R 1 1
C C13 0.4316(2) 0.3270(3) 0.09827(6) 0.0516(5) Uani d . 1 1
C C14 0.3593(2) 0.1945(3) 0.06402(6) 0.0513(5) Uani d . 1 1
C C15 0.3657(3) 0.2784(4) 0.02492(7) 0.0676(6) Uani d . 1 1
H H15 0.4123 0.4147 0.0212 0.081 Uiso calc R 1 1
C C16 0.3042(3) 0.1633(5) -0.00819(7) 0.0791(7) Uani d . 1 1
H H16 0.3093 0.2236 -0.0340 0.095 Uiso calc R 1 1
C C17 0.2350(3) -0.0398(5) -0.00395(7) 0.0705(7) Uani d . 1 1
C C18 0.2282(3) -0.1239(4) 0.03492(7) 0.0665(6) Uani d . 1 1
H H18 0.1819 -0.2607 0.0385 0.080 Uiso calc R 1 1
C C19 0.2881(2) -0.0102(3) 0.06837(6) 0.0578(5) Uani d . 1 1
H H19 0.2811 -0.0703 0.0941 0.069 Uiso calc R 1 1
C C20 0.1698(4) -0.1689(6) -0.04011(8) 0.1051(11) Uani d . 1 1
H H20A 0.2398 -0.2916 -0.0442 0.158 Uiso calc R 1 1
H H20B 0.1664 -0.0777 -0.0638 0.158 Uiso calc R 1 1
H H20C 0.0616 -0.2196 -0.0354 0.158 Uiso calc R 1 1
O O1 0.1677(3) 0.0787(3) 0.16597(5) 0.0896(6) Uani d . 1 1
O O2 0.15098(16) 0.4028(2) 0.13532(4) 0.0625(4) Uani d . 1 1
O O3 0.5094(2) 0.4910(3) 0.09153(5) 0.0775(5) Uani d . 1 1

loop_
_atom_site_aniso_label
_atom_site_aniso_U_11
_atom_site_aniso_U_22
_atom_site_aniso_U_33
_atom_site_aniso_U_12
_atom_site_aniso_U_13
_atom_site_aniso_U_23
C1 0.0753(13) 0.0748(15) 0.0488(11) -0.0053(11) -0.0071(9) -0.0038(10)
C2 0.0733(13) 0.0787(15) 0.0548(12) 0.0152(12) -0.0078(10) 0.0051(11)
C3 0.0662(12) 0.0488(11) 0.0516(11) 0.0107(9) 0.0038(9) 0.0000(8)
C4 0.0530(9) 0.0411(9) 0.0452(9) 0.0012(7) 0.0056(7) -0.0007(7)
C5 0.0496(9) 0.0402(9) 0.0465(10) -0.0029(7) 0.0097(7) -0.0031(7)
C6 0.0675(11) 0.0487(11) 0.0502(11) -0.0103(9) 0.0109(9) -0.0092(8)
C7 0.0749(13) 0.0380(10) 0.0738(14) 0.0074(9) -0.0077(10) -0.0111(9)
C8 0.0928(15) 0.0363(10) 0.0649(13) 0.0133(9) -0.0206(11) -0.0072(9)
C9 0.0586(10) 0.0358(9) 0.0589(11) 0.0047(8) -0.0059(8) -0.0017(8)
C10 0.0712(12) 0.0477(11) 0.0480(10) -0.0093(9) 0.0066(9) 0.0021(8)
C11 0.0517(11) 0.1032(19) 0.0637(13) -0.0118(11) 0.0122(9) -0.0123(13)
C12 0.0489(12) 0.108(2) 0.1017(19) 0.0111(12) 0.0005(11) -0.0099(16)
C13 0.0441(9) 0.0453(10) 0.0659(12) 0.0038(8) 0.0074(8) 0.0053(9)
C14 0.0455(9) 0.0539(11) 0.0550(11) 0.0080(8) 0.0078(7) 0.0051(8)
C15 0.0675(12) 0.0726(14) 0.0641(13) 0.0099(11) 0.0151(10) 0.0132(11)
C16 0.0814(15) 0.104(2) 0.0525(13) 0.0238(15) 0.0096(11) 0.0089(13)
C17 0.0571(11) 0.0984(18) 0.0555(13) 0.0277(12) -0.0020(9) -0.0150(12)
C18 0.0634(12) 0.0707(14) 0.0649(13) 0.0048(10) -0.0021(9) -0.0147(11)
C19 0.0625(11) 0.0587(12) 0.0521(11) 0.0014(9) 0.0013(8) 0.0008(9)
C20 0.097(2) 0.146(3) 0.0700(16) 0.0411(19) -0.0142(14) -0.0384(17)
O1 0.1113(14) 0.0733(11) 0.0858(13) -0.0225(10) 0.0211(10) 0.0235(9)
O2 0.0509(8) 0.0652(9) 0.0725(9) 0.0009(6) 0.0132(6) 0.0094(7)
O3 0.0783(10) 0.0644(9) 0.0909(12) -0.0230(8) 0.0139(9) 0.0072(8)

loop_
_atom_type_symbol
_atom_type_description
_atom_type_scat_dispersion_real
_atom_type_scat_dispersion_imag
_atom_type_scat_source
C C 0.0033 0.0016 'International Tables Vol C Tables 4.2.6.8 and 6.1.1.4'
H H 0.0000 0.0000 'International Tables Vol C Tables 4.2.6.8 and 6.1.1.4'
O O 0.0106 0.0060 'International Tables Vol C Tables 4.2.6.8 and 6.1.1.4'

loop_
_geom_angle_atom_site_label_1
_geom_angle_atom_site_label_2
_geom_angle_atom_site_label_3
_geom_angle
C6 C1 C2 120.55(19)
C6 C1 H1 119.7
C2 C1 H1 119.7
C1 C2 C3 120.7(2)
C1 C2 H2 119.6
C3 C2 H2 119.6
C4 C3 C2 118.89(19)
C4 C3 H3 120.6
C2 C3 H3 120.6
C3 C4 C5 120.47(17)
C3 C4 C8 127.69(17)
C5 C4 C8 111.81(16)
C4 C5 C6 119.98(18)
C4 C5 C7 111.40(16)
C6 C5 C7 128.61(17)
C1 C6 C5 119.33(19)
C1 C6 H6 120.3
C5 C6 H6 120.3
C5 C7 C9 105.30(15)
C5 C7 H7A 110.7
C9 C7 H7A 110.7
C5 C7 H7B 110.7
C9 C7 H7B 110.7
H7A C7 H7B 108.8
C4 C8 C9 105.09(15)
C4 C8 H8A 110.7
C9 C8 H8A 110.7
C4 C8 H8B 110.7
C9 C8 H8B 110.7
H8A C8 H8B 108.8
C10 C9 C13 109.40(15)
C10 C9 C8 112.61(16)
C13 C9 C8 110.23(16)
C10 C9 C7 107.08(16)
C13 C9 C7 111.68(16)
C8 C9 C7 105.78(15)
O1 C10 O2 123.5(2)
O1 C10 C9 126.9(2)
O2 C10 C9 109.51(15)
O2 C11 C12 106.95(18)
O2 C11 H11A 110.3
C12 C11 H11A 110.3
O2 C11 H11B 110.3
C12 C11 H11B 110.3
H11A C11 H11B 108.6
C11 C12 H12A 109.5
C11 C12 H12B 109.5
H12A C12 H12B 109.5
C11 C12 H12C 109.5
H12A C12 H12C 109.5
H12B C12 H12C 109.5
O3 C13 C14 120.20(19)
O3 C13 C9 120.44(18)
C14 C13 C9 119.33(16)
C15 C14 C19 117.6(2)
C15 C14 C13 117.97(19)
C19 C14 C13 124.38(17)
C16 C15 C14 121.1(2)
C16 C15 H15 119.4
C14 C15 H15 119.4
C15 C16 C17 121.3(2)
C15 C16 H16 119.4
C17 C16 H16 119.4
C16 C17 C18 117.8(2)
C16 C17 C20 121.6(3)
C18 C17 C20 120.5(3)
C19 C18 C17 121.6(2)
C19 C18 H18 119.2
C17 C18 H18 119.2
C18 C19 C14 120.5(2)
C18 C19 H19 119.8
C14 C19 H19 119.8
C17 C20 H20A 109.5
C17 C20 H20B 109.5
H20A C20 H20B 109.5
C17 C20 H20C 109.5
H20A C20 H20C 109.5
H20B C20 H20C 109.5
C10 O2 C11 118.56(16)

loop_
_geom_bond_atom_site_label_1
_geom_bond_atom_site_label_2
_geom_bond_distance
C1 C6 1.372(3)
C1 C2 1.374(3)
C1 H1 0.9300
C2 C3 1.384(3)
C2 H2 0.9300
C3 C4 1.379(3)
C3 H3 0.9300
C4 C5 1.385(2)
C4 C8 1.499(3)
C5 C6 1.389(3)
C5 C7 1.493(3)
C6 H6 0.9300
C7 C9 1.564(3)
C7 H7A 0.9700
C7 H7B 0.9700
C8 C9 1.559(3)
C8 H8A 0.9700
C8 H8B 0.9700
C9 C10 1.514(3)
C9 C13 1.535(3)
C10 O1 1.195(2)
C10 O2 1.335(3)
C11 O2 1.454(2)
C11 C12 1.484(4)
C11 H11A 0.9700
C11 H11B 0.9700
C12 H12A 0.9600
C12 H12B 0.9600
C12 H12C 0.9600
C13 O3 1.216(2)
C13 C14 1.489(3)
C14 C15 1.392(3)
C14 C19 1.395(3)
C15 C16 1.374(4)
C15 H15 0.9300
C16 C17 1.378(4)
C16 H16 0.9300
C17 C18 1.386(3)
C17 C20 1.506(3)
C18 C19 1.374(3)
C18 H18 0.9300
C19 H19 0.9300
C20 H20A 0.9600
C20 H20B 0.9600
C20 H20C 0.9600

loop_
_geom_hbond_atom_site_label_D
_geom_hbond_atom_site_label_H
_geom_hbond_atom_site_label_A
_geom_hbond_site_symmetry_A
_geom_hbond_distance_DH
_geom_hbond_distance_HA
_geom_hbond_distance_DA
_geom_hbond_angle_DHA
_geom_hbond_publ_flag
C7 H7A O3 1_555 0.97 2.28 2.762(3) 110 no
C8 H8A O1 1_555 0.97 2.45 2.883(3) 107 no
C1 H1 O1 2_655 0.93 2.60 3.357(3) 139 yes

loop_
_geom_torsion_atom_site_label_1
_geom_torsion_atom_site_label_2
_geom_torsion_atom_site_label_3
_geom_torsion_atom_site_label_4
_geom_torsion
C6 C1 C2 C3 -1.9(3)
C1 C2 C3 C4 1.0(3)
C2 C3 C4 C5 1.2(3)
C2 C3 C4 C8 -177.0(2)
C3 C4 C5 C6 -2.5(3)
C8 C4 C5 C6 176.01(18)
C3 C4 C5 C7 176.28(18)
C8 C4 C5 C7 -5.2(2)
C2 C1 C6 C5 0.6(3)
C4 C5 C6 C1 1.6(3)
C7 C5 C6 C1 -176.9(2)
C4 C5 C7 C9 7.9(2)
C6 C5 C7 C9 -173.47(17)
C3 C4 C8 C9 178.54(18)
C5 C4 C8 C9 0.2(2)
C4 C8 C9 C10 -112.09(18)
C4 C8 C9 C13 125.43(18)
C4 C8 C9 C7 4.5(2)
C5 C7 C9 C10 112.94(18)
C5 C7 C9 C13 -127.31(17)
C5 C7 C9 C8 -7.4(2)
C13 C9 C10 O1 135.3(2)
C8 C9 C10 O1 12.4(3)
C7 C9 C10 O1 -103.5(2)
C13 C9 C10 O2 -47.0(2)
C8 C9 C10 O2 -169.98(16)
C7 C9 C10 O2 74.16(19)
C10 C9 C13 O3 124.95(19)
C8 C9 C13 O3 -110.7(2)
C7 C9 C13 O3 6.6(2)
C10 C9 C13 C14 -56.9(2)
C8 C9 C13 C14 67.4(2)
C7 C9 C13 C14 -175.30(15)
O3 C13 C14 C15 -8.0(3)
C9 C13 C14 C15 173.84(16)
O3 C13 C14 C19 170.76(19)
C9 C13 C14 C19 -7.4(3)
C19 C14 C15 C16 -0.1(3)
C13 C14 C15 C16 178.77(18)
C14 C15 C16 C17 -0.4(3)
C15 C16 C17 C18 0.5(3)
C15 C16 C17 C20 -179.0(2)
C16 C17 C18 C19 0.0(3)
C20 C17 C18 C19 179.4(2)
C17 C18 C19 C14 -0.5(3)
C15 C14 C19 C18 0.6(3)
C13 C14 C19 C18 -178.23(18)
O1 C10 O2 C11 0.7(3)
C9 C10 O2 C11 -176.98(16)
C12 C11 O2 C10 -176.51(19)

loop_
_cod_related_entry_id
_cod_related_entry_database
_cod_related_entry_code
1 ChemSpider 30658377
